data_7006853
loop_
_publ_author_name
'Liu, Fenghui'
'Chen, Wanzhi'
'Wang, Daqi'

_publ_section_title
;
 Synthesis and structural characterization of one- and two-dimensional
 coordination polymers based on platinum-silver metallic backbones.
;
_journal_issue 24
_journal_name_full 'Dalton transactions (Cambridge, England : 2003)'
_journal_page_first 3015
_journal_page_last 3024
_journal_paper_doi 10.1039/b514757c
_journal_year 2006
_chemical_formula_sum 'C26 H60 Ag2 Cl N9 O11 Pt2'
_chemical_formula_weight 1316.20
_chemical_name_systematic
;
?
;
_space_group_IT_number 2
_symmetry_cell_setting triclinic
_symmetry_space_group_name_Hall '-P 1'
_symmetry_space_group_name_H-M 'P -1'
_atom_sites_solution_hydrogens geom
_atom_sites_solution_primary direct
_atom_sites_solution_secondary difmap
_audit_creation_method SHELXL-97
_cell_angle_alpha 96.903(6)
_cell_angle_beta 90.673(8)
_cell_angle_gamma 91.118(7)
_cell_formula_units_Z 2
_cell_length_a 11.099(6)
_cell_length_b 11.343(6)
_cell_length_c 17.752(10)
_cell_measurement_temperature 193(2)
_cell_volume 2218(2)
_computing_cell_refinement 'Bruker XSCANS'
_computing_data_collection 'Bruker XSCANS'
_computing_data_reduction 'Bruker SHELXTL'
_computing_molecular_graphics 'Bruker SHELXTL'
_computing_publication_material 'Bruker SHELXTL'
_computing_structure_refinement 'SHELXL-97 (Sheldrick, 1997)'
_computing_structure_solution 'SHELXS-97 (Sheldrick, 1990)'
_diffrn_ambient_temperature 193(2)
_diffrn_measured_fraction_theta_full 0.801
_diffrn_measured_fraction_theta_max 0.801
_diffrn_measurement_device_type 'Bruker P4'
_diffrn_measurement_method '\w scans'
_diffrn_radiation_monochromator graphite
_diffrn_radiation_source 'fine-focus sealed tube'
_diffrn_radiation_type MoK\a
_diffrn_radiation_wavelength 0.71073
_diffrn_reflns_av_R_equivalents 0.0337
_diffrn_reflns_av_sigmaI/netI 0.0538
_diffrn_reflns_limit_h_max 9
_diffrn_reflns_limit_h_min -12
_diffrn_reflns_limit_k_max 12
_diffrn_reflns_limit_k_min -12
_diffrn_reflns_limit_l_max 19
_diffrn_reflns_limit_l_min -16
_diffrn_reflns_number 6922
_diffrn_reflns_theta_full 23.71
_diffrn_reflns_theta_max 23.71
_diffrn_reflns_theta_min 4.86
_exptl_absorpt_coefficient_mu 7.273
_exptl_absorpt_correction_T_max 0.1793
_exptl_absorpt_correction_T_min 0.1460
_exptl_absorpt_correction_type empirical
_exptl_absorpt_process_details sadabs
_exptl_crystal_colour colorless
_exptl_crystal_density_diffrn 1.971
_exptl_crystal_density_method 'not measured'
_exptl_crystal_description prism
_exptl_crystal_F_000 1268
_exptl_crystal_size_max 0.43
_exptl_crystal_size_mid 0.39
_exptl_crystal_size_min 0.36
_refine_diff_density_max 1.798
_refine_diff_density_min -1.250
_refine_diff_density_rms 0.196
_refine_ls_extinction_method none
_refine_ls_goodness_of_fit_ref 1.031
_refine_ls_hydrogen_treatment constr
_refine_ls_matrix_type full
_refine_ls_number_parameters 472
_refine_ls_number_reflns 5391
_refine_ls_number_restraints 961
_refine_ls_restrained_S_all 1.029
_refine_ls_R_factor_all 0.0723
_refine_ls_R_factor_gt 0.0539
_refine_ls_shift/su_max 0.001
_refine_ls_shift/su_mean 0.000
_refine_ls_structure_factor_coef Fsqd
_refine_ls_weighting_details 'calc w=1/[\s^2^(Fo^2^)+(0.0995P)^2^+5.8534P] where P=(Fo^2^+2Fc^2^)/3'
_refine_ls_weighting_scheme calc
_refine_ls_wR_factor_gt 0.1470
_refine_ls_wR_factor_ref 0.1578
_reflns_number_gt 4139
_reflns_number_total 5391
_reflns_threshold_expression >2sigma(I)
_cod_data_source_file b514757c.txt
_cod_data_source_block praga
_cod_original_sg_symbol_H-M P-1
_cod_database_code 7006853

loop_
_symmetry_equiv_pos_as_xyz
'x, y, z'
'-x, -y, -z'

loop_
_atom_site_label
_atom_site_type_symbol
_atom_site_fract_x
_atom_site_fract_y
_atom_site_fract_z
_atom_site_U_iso_or_equiv
_atom_site_adp_type
_atom_site_occupancy
_atom_site_symmetry_multiplicity
_atom_site_calc_flag
_atom_site_refinement_flags
_atom_site_disorder_assembly
_atom_site_disorder_group
Pt1 Pt 0.65738(5) 0.30933(5) 0.25978(4) 0.0426(2) Uani 1 1 d . . .
Pt2 Pt 1.15599(5) 0.29493(5) 0.28497(3) 0.0412(2) Uani 1 1 d . . .
Ag1 Ag 0.90688(9) 0.31826(10) 0.28034(7) 0.0460(3) Uani 1 1 d . . .
Ag2 Ag 1.40541(10) 0.27782(10) 0.26411(7) 0.0476(3) Uani 1 1 d . . .
C1 C 0.7730(15) 0.0762(14) 0.2773(11) 0.059(4) Uani 1 1 d U . .
C2 C 0.7623(17) -0.0606(16) 0.2717(13) 0.077(4) Uani 1 1 d U . .
C3 C 0.8681(19) -0.1102(18) 0.2291(14) 0.101(6) Uani 1 1 d U . .
H3A H 0.8767 -0.1938 0.2368 0.152 Uiso 1 1 calc R . .
H3B H 0.9411 -0.0652 0.2475 0.152 Uiso 1 1 calc R . .
H3C H 0.8563 -0.1043 0.1749 0.152 Uiso 1 1 calc R . .
C4 C 0.780(3) -0.091(2) 0.3525(17) 0.139(7) Uani 1 1 d U . .
H4A H 0.7093 -0.0669 0.3826 0.209 Uiso 1 1 calc R . .
H4B H 0.8519 -0.0489 0.3754 0.209 Uiso 1 1 calc R . .
H4C H 0.7903 -0.1769 0.3513 0.209 Uiso 1 1 calc R . .
C5 C 0.651(2) -0.111(2) 0.2390(18) 0.133(7) Uani 1 1 d U . .
H5A H 0.5836 -0.0771 0.2686 0.199 Uiso 1 1 calc R . .
H5B H 0.6509 -0.1972 0.2395 0.199 Uiso 1 1 calc R . .
H5C H 0.6436 -0.0928 0.1866 0.199 Uiso 1 1 calc R . .
C6 C 0.5547(15) 0.2923(15) 0.4144(10) 0.058(4) Uani 1 1 d U . .
C7 C 0.5813(15) 0.2839(16) 0.4984(11) 0.063(4) Uani 1 1 d U . .
C8 C 0.687(2) 0.358(2) 0.5299(14) 0.125(6) Uani 1 1 d U . .
H8A H 0.6726 0.4417 0.5251 0.188 Uiso 1 1 calc R . .
H8B H 0.7595 0.3327 0.5017 0.188 Uiso 1 1 calc R . .
H8C H 0.6988 0.3480 0.5835 0.188 Uiso 1 1 calc R . .
C9 C 0.595(3) 0.158(2) 0.5032(15) 0.129(7) Uani 1 1 d U . .
H9A H 0.6760 0.1346 0.4872 0.194 Uiso 1 1 calc R . .
H9B H 0.5350 0.1128 0.4700 0.194 Uiso 1 1 calc R . .
H9C H 0.5830 0.1424 0.5557 0.194 Uiso 1 1 calc R . .
C10 C 0.484(2) 0.341(2) 0.5472(14) 0.119(6) Uani 1 1 d U . .
H10A H 0.4266 0.3786 0.5154 0.179 Uiso 1 1 calc R . .
H10B H 0.5197 0.4015 0.5854 0.179 Uiso 1 1 calc R . .
H10C H 0.4415 0.2806 0.5725 0.179 Uiso 1 1 calc R . .
C11 C 0.674(2) 0.523(2) 0.1867(14) 0.100(5) Uani 1 1 d U . .
H11A H 0.6405 0.6005 0.1768 0.120 Uiso 1 1 calc R . .
H11B H 0.7626 0.5302 0.1876 0.120 Uiso 1 1 calc R . .
C12 C 0.635(2) 0.433(2) 0.1301(14) 0.094(5) Uani 1 1 d U . .
H12 H 0.5445 0.4273 0.1302 0.112 Uiso 1 1 calc R . .
C13 C 0.673(3) 0.468(3) 0.0584(18) 0.149(8) Uani 1 1 d U . .
H13A H 0.6977 0.5520 0.0653 0.223 Uiso 1 1 calc R . .
H13B H 0.6062 0.4557 0.0215 0.223 Uiso 1 1 calc R . .
H13C H 0.7412 0.4197 0.0398 0.223 Uiso 1 1 calc R . .
C14 C 1.0448(15) 0.2762(13) 0.1287(9) 0.050(3) Uani 1 1 d U . .
C15 C 1.0501(17) 0.2429(15) 0.0449(10) 0.066(4) Uani 1 1 d U . .
C16 C 0.9384(19) 0.171(2) 0.0134(13) 0.097(6) Uani 1 1 d U . .
H16A H 0.9622 0.1099 -0.0269 0.145 Uiso 1 1 calc R . .
H16B H 0.8813 0.2244 -0.0072 0.145 Uiso 1 1 calc R . .
H16C H 0.9001 0.1338 0.0542 0.145 Uiso 1 1 calc R . .
C17 C 1.035(2) 0.356(2) 0.0057(13) 0.107(6) Uani 1 1 d U . .
H17A H 1.1083 0.4062 0.0145 0.160 Uiso 1 1 calc R . .
H17B H 0.9658 0.3997 0.0266 0.160 Uiso 1 1 calc R . .
H17C H 1.0231 0.3338 -0.0490 0.160 Uiso 1 1 calc R . .
C18 C 1.164(2) 0.178(2) 0.0176(13) 0.105(6) Uani 1 1 d U . .
H18A H 1.2328 0.2088 0.0495 0.157 Uiso 1 1 calc R . .
H18B H 1.1789 0.1899 -0.0352 0.157 Uiso 1 1 calc R . .
H18C H 1.1529 0.0926 0.0211 0.157 Uiso 1 1 calc R . .
C19 C 1.2701(15) 0.5183(13) 0.2418(9) 0.051(3) Uani 1 1 d U . .
C20 C 1.2615(14) 0.6420(13) 0.2168(10) 0.053(3) Uani 1 1 d U . .
C21 C 1.273(2) 0.6277(17) 0.1323(12) 0.096(6) Uani 1 1 d U . .
H21A H 1.2060 0.5784 0.1091 0.144 Uiso 1 1 calc R . .
H21B H 1.3495 0.5894 0.1184 0.144 Uiso 1 1 calc R . .
H21C H 1.2719 0.7059 0.1142 0.144 Uiso 1 1 calc R . .
C22 C 1.145(2) 0.7048(18) 0.2399(15) 0.107(6) Uani 1 1 d U . .
H22A H 1.1364 0.7096 0.2951 0.161 Uiso 1 1 calc R . .
H22B H 1.0765 0.6601 0.2147 0.161 Uiso 1 1 calc R . .
H22C H 1.1478 0.7851 0.2248 0.161 Uiso 1 1 calc R . .
C23 C 1.3647(17) 0.7203(15) 0.2483(12) 0.077(5) Uani 1 1 d U . .
H23A H 1.3594 0.7978 0.2293 0.115 Uiso 1 1 calc R . .
H23B H 1.4408 0.6835 0.2322 0.115 Uiso 1 1 calc R . .
H23C H 1.3615 0.7311 0.3038 0.115 Uiso 1 1 calc R . .
C24 C 1.140(2) 0.2148(18) 0.4354(12) 0.089(4) Uani 1 1 d U . .
H24A H 1.1766 0.2125 0.4863 0.107 Uiso 1 1 calc R . .
H24B H 1.0511 0.2161 0.4408 0.107 Uiso 1 1 calc R . .
C25 C 1.1736(18) 0.1102(16) 0.3849(11) 0.073(4) Uani 1 1 d U . .
H25 H 1.2635 0.1079 0.3833 0.088 Uiso 1 1 calc R . .
C26 C 1.130(2) 0.007(2) 0.4147(15) 0.121(7) Uani 1 1 d U . .
H26A H 1.0515 0.0223 0.4375 0.181 Uiso 1 1 calc R . .
H26B H 1.1872 -0.0140 0.4534 0.181 Uiso 1 1 calc R . .
H26C H 1.1230 -0.0590 0.3737 0.181 Uiso 1 1 calc R . .
N1 N 0.6800(11) 0.1340(11) 0.2546(9) 0.064(3) Uani 1 1 d U . .
H1 H 0.6708 0.1063 0.2039 0.077 Uiso 1 1 d R . .
N2 N 0.6422(12) 0.3151(13) 0.3723(9) 0.066(3) Uani 1 1 d U . .
H2 H 0.6660 0.3914 0.3906 0.079 Uiso 1 1 d R . .
N3 N 0.6294(14) 0.4905(14) 0.2607(11) 0.089(4) Uani 1 1 d U . .
H3D H 0.5488 0.5065 0.2659 0.106 Uiso 1 1 calc R . .
H3E H 0.6713 0.5329 0.3003 0.106 Uiso 1 1 calc R . .
N4 N 0.6851(14) 0.3170(15) 0.1473(9) 0.083(4) Uani 1 1 d U . .
H4D H 0.7661 0.3141 0.1369 0.100 Uiso 1 1 calc R . .
H4E H 0.6462 0.2544 0.1185 0.100 Uiso 1 1 calc R . .
N5 N 1.1338(12) 0.2516(11) 0.1716(7) 0.057(3) Uani 1 1 d U . .
H5 H 1.1383 0.1701 0.1640 0.068 Uiso 1 1 d R . .
N6 N 1.1798(12) 0.4643(12) 0.2673(8) 0.059(3) Uani 1 1 d U . .
H6 H 1.1650 0.5070 0.3136 0.071 Uiso 1 1 d R . .
N7 N 1.1841(13) 0.3270(13) 0.4020(8) 0.069(3) Uani 1 1 d U . .
H7A H 1.2647 0.3414 0.4131 0.083 Uiso 1 1 calc R . .
H7B H 1.1416 0.3921 0.4220 0.083 Uiso 1 1 calc R . .
N8 N 1.1269(12) 0.1232(12) 0.3067(8) 0.063(3) Uani 1 1 d U . .
H8D H 1.0458 0.1047 0.3033 0.076 Uiso 1 1 calc R . .
H8E H 1.1660 0.0720 0.2714 0.076 Uiso 1 1 calc R . .
N9 N 1.3667(15) 0.0296(12) 0.1590(9) 0.071(4) Uani 1 1 d DU . .
Cl1 Cl 0.8997(8) 0.5620(8) 0.3860(6) 0.144(3) Uani 1 1 d DU . .
O1 O 0.8647(10) 0.1247(9) 0.3030(7) 0.061(3) Uani 1 1 d U . .
O2 O 0.9528(10) 0.3274(10) 0.1534(6) 0.064(3) Uani 1 1 d U . .
O3 O 0.9021(14) 0.5490(14) 0.3075(9) 0.115(4) Uani 1 1 d DU . .
O4 O 0.9282(15) 0.4522(13) 0.4081(10) 0.118(4) Uani 1 1 d DU . .
O5 O 0.9969(18) 0.643(2) 0.4156(14) 0.181(7) Uani 1 1 d DU . .
O6 O 0.7874(13) 0.6022(15) 0.4125(10) 0.120(5) Uani 1 1 d DU . .
O7 O 1.3713(9) 0.4658(9) 0.2315(6) 0.056(3) Uani 1 1 d U . .
O8 O 0.4513(10) 0.2768(11) 0.3897(7) 0.071(3) Uani 1 1 d U . .
O9 O 1.4075(14) 0.1304(12) 0.1501(9) 0.104(4) Uani 1 1 d DU . .
O10 O 1.3495(19) 0.0321(15) 0.2255(11) 0.143(5) Uani 1 1 d DU . .
O11 O 1.364(2) -0.0458(14) 0.1104(10) 0.148(6) Uani 1 1 d DU . .

loop_
_atom_site_aniso_label
_atom_site_aniso_U_11
_atom_site_aniso_U_22
_atom_site_aniso_U_33
_atom_site_aniso_U_23
_atom_site_aniso_U_13
_atom_site_aniso_U_12
Pt1 0.0255(4) 0.0420(4) 0.0618(5) 0.0131(3) -0.0038(3) 0.0000(3)
Pt2 0.0258(4) 0.0420(4) 0.0570(4) 0.0115(3) -0.0049(3) -0.0004(3)
Ag1 0.0247(7) 0.0452(6) 0.0697(8) 0.0141(6) -0.0020(5) -0.0005(5)
Ag2 0.0261(7) 0.0479(7) 0.0721(9) 0.0212(6) -0.0035(5) 0.0012(5)
C1 0.034(7) 0.043(7) 0.100(8) 0.010(7) -0.001(7) 0.011(6)
C2 0.059(8) 0.053(8) 0.119(10) 0.012(8) -0.007(8) 0.007(7)
C3 0.083(12) 0.069(10) 0.150(14) 0.000(11) 0.014(11) 0.029(10)
C4 0.156(14) 0.090(12) 0.174(15) 0.024(13) 0.030(14) 0.005(12)
C5 0.095(13) 0.076(11) 0.220(16) -0.006(13) -0.018(13) -0.004(11)
C6 0.042(7) 0.060(7) 0.075(8) 0.021(7) -0.003(7) -0.003(7)
C7 0.047(8) 0.068(8) 0.075(8) 0.022(7) -0.005(7) 0.001(7)
C8 0.129(13) 0.144(13) 0.105(12) 0.031(12) -0.009(11) -0.036(12)
C9 0.158(14) 0.122(13) 0.113(13) 0.036(12) -0.021(12) 0.013(13)
C10 0.125(13) 0.148(14) 0.090(12) 0.029(12) -0.009(11) 0.041(12)
C11 0.082(9) 0.098(9) 0.123(10) 0.034(9) -0.020(9) 0.001(8)
C12 0.085(9) 0.104(9) 0.100(9) 0.045(8) -0.015(8) 0.003(8)
C13 0.121(15) 0.166(17) 0.163(17) 0.033(16) 0.000(15) 0.005(15)
C14 0.053(8) 0.044(7) 0.056(7) 0.013(6) -0.003(6) 0.007(6)
C15 0.072(8) 0.056(7) 0.069(8) 0.008(7) -0.003(7) 0.011(7)
C16 0.085(12) 0.104(12) 0.094(12) -0.016(11) -0.010(10) -0.010(11)
C17 0.127(13) 0.107(12) 0.087(12) 0.021(11) -0.014(11) -0.002(11)
C18 0.095(12) 0.128(12) 0.088(11) -0.006(11) 0.004(10) 0.015(11)
C19 0.047(7) 0.044(6) 0.064(7) 0.020(6) -0.012(6) 0.004(6)
C20 0.046(7) 0.044(7) 0.070(8) 0.016(7) -0.007(7) 0.011(6)
C21 0.130(13) 0.066(10) 0.093(12) 0.011(10) -0.020(11) 0.013(10)
C22 0.103(11) 0.069(10) 0.152(13) 0.020(10) 0.008(11) 0.014(10)
C23 0.081(11) 0.054(9) 0.098(11) 0.022(9) -0.024(9) -0.001(9)
C24 0.091(9) 0.095(9) 0.087(9) 0.028(8) -0.006(8) 0.012(8)
C25 0.082(8) 0.067(8) 0.078(8) 0.037(7) -0.011(7) -0.001(7)
C26 0.136(15) 0.116(14) 0.116(15) 0.037(13) -0.007(13) 0.025(13)
N1 0.043(6) 0.054(6) 0.095(7) 0.013(6) -0.010(5) 0.000(5)
N2 0.046(6) 0.071(6) 0.083(6) 0.014(6) -0.003(5) 0.004(5)
N3 0.065(7) 0.082(7) 0.121(8) 0.026(7) -0.020(7) 0.006(6)
N4 0.060(7) 0.096(8) 0.096(8) 0.027(7) -0.013(6) -0.007(7)
N5 0.058(6) 0.048(5) 0.064(6) 0.010(5) -0.008(5) 0.009(5)
N6 0.051(6) 0.056(5) 0.071(6) 0.014(5) -0.005(5) 0.002(5)
N7 0.061(7) 0.075(7) 0.072(7) 0.010(6) -0.009(6) 0.002(6)
N8 0.057(7) 0.057(6) 0.080(7) 0.027(6) -0.006(6) -0.001(6)
N9 0.119(10) 0.049(7) 0.050(8) 0.014(7) 0.002(8) 0.039(8)
Cl1 0.138(6) 0.125(5) 0.163(6) -0.013(5) -0.017(5) 0.007(5)
O1 0.047(5) 0.052(5) 0.089(6) 0.026(5) -0.011(5) 0.002(5)
O2 0.053(6) 0.073(6) 0.068(6) 0.019(5) -0.010(5) 0.005(5)
O3 0.112(7) 0.111(7) 0.114(7) -0.012(7) -0.015(7) -0.002(6)
O4 0.113(7) 0.108(7) 0.134(7) 0.023(7) -0.010(7) 0.013(7)
O5 0.154(13) 0.180(13) 0.197(14) -0.024(12) -0.010(12) -0.041(12)
O6 0.070(9) 0.132(11) 0.150(11) -0.013(10) 0.034(9) 0.010(9)
O7 0.043(6) 0.047(5) 0.082(6) 0.026(5) 0.003(5) 0.006(5)
O8 0.051(6) 0.095(7) 0.069(6) 0.026(6) -0.010(5) -0.016(6)
O9 0.119(9) 0.078(8) 0.115(9) 0.003(8) 0.014(8) -0.006(8)
O10 0.199(13) 0.097(10) 0.138(12) 0.028(10) 0.033(11) 0.059(10)
O11 0.258(17) 0.077(10) 0.105(12) -0.002(9) -0.020(12) -0.009(11)

loop_
_atom_type_symbol
_atom_type_description
_atom_type_scat_dispersion_real
_atom_type_scat_dispersion_imag
_atom_type_scat_source
C C 0.0033 0.0016 'International Tables Vol C Tables 4.2.6.8 and 6.1.1.4'
H H 0.0000 0.0000 'International Tables Vol C Tables 4.2.6.8 and 6.1.1.4'
N N 0.0061 0.0033 'International Tables Vol C Tables 4.2.6.8 and 6.1.1.4'
O O 0.0106 0.0060 'International Tables Vol C Tables 4.2.6.8 and 6.1.1.4'
Ag Ag -0.8971 1.1015 'International Tables Vol C Tables 4.2.6.8 and 6.1.1.4'
Pt Pt -1.7033 8.3905 'International Tables Vol C Tables 4.2.6.8 and 6.1.1.4'
Cl Cl 0.1484 0.1585 'International Tables Vol C Tables 4.2.6.8 and 6.1.1.4'

loop_
_geom_angle_atom_site_label_1
_geom_angle_atom_site_label_2
_geom_angle_atom_site_label_3
_geom_angle
_geom_angle_site_symmetry_1
_geom_angle_site_symmetry_3
_geom_angle_publ_flag
N2 Pt1 N1 88.4(6) . . ?
N2 Pt1 N4 174.3(6) . . ?
N1 Pt1 N4 95.2(7) . . ?
N2 Pt1 N3 93.6(7) . . ?
N1 Pt1 N3 177.4(6) . . ?
N4 Pt1 N3 82.9(7) . . ?
N2 Pt1 Ag1 88.2(4) . . ?
N1 Pt1 Ag1 83.2(4) . . ?
N4 Pt1 Ag1 87.9(4) . . ?
N3 Pt1 Ag1 98.4(4) . . ?
N2 Pt1 Ag2 82.3(4) . 1_455 ?
N1 Pt1 Ag2 90.9(4) . 1_455 ?
N4 Pt1 Ag2 102.0(4) . 1_455 ?
N3 Pt1 Ag2 87.8(4) . 1_455 ?
Ag1 Pt1 Ag2 169.01(4) . 1_455 ?
N6 Pt2 N5 88.8(5) . . ?
N6 Pt2 N8 177.7(6) . . ?
N5 Pt2 N8 92.8(5) . . ?
N6 Pt2 N7 94.9(6) . . ?
N5 Pt2 N7 175.7(5) . . ?
N8 Pt2 N7 83.6(6) . . ?
N6 Pt2 Ag1 90.8(4) . . ?
N5 Pt2 Ag1 83.0(4) . . ?
N8 Pt2 Ag1 87.8(4) . . ?
N7 Pt2 Ag1 99.1(4) . . ?
N6 Pt2 Ag2 85.3(4) . . ?
N5 Pt2 Ag2 88.2(4) . . ?
N8 Pt2 Ag2 96.4(4) . . ?
N7 Pt2 Ag2 90.0(4) . . ?
Ag1 Pt2 Ag2 170.43(4) . . ?
O1 Ag1 O2 111.3(4) . . ?
O1 Ag1 O4 109.3(5) . . ?
O2 Ag1 O4 138.1(5) . . ?
O1 Ag1 O3 155.6(5) . . ?
O2 Ag1 O3 91.6(5) . . ?
O4 Ag1 O3 50.8(5) . . ?
O1 Ag1 Pt2 94.8(3) . . ?
O2 Ag1 Pt2 79.4(3) . . ?
O4 Ag1 Pt2 87.3(4) . . ?
O3 Ag1 Pt2 97.7(4) . . ?
O1 Ag1 Pt1 79.5(3) . . ?
O2 Ag1 Pt1 96.1(3) . . ?
O4 Ag1 Pt1 101.1(4) . . ?
O3 Ag1 Pt1 90.1(3) . . ?
Pt2 Ag1 Pt1 171.05(5) . . ?
O8 Ag2 O7 113.3(4) 1_655 . ?
O8 Ag2 O9 135.4(5) 1_655 . ?
O7 Ag2 O9 110.8(5) . . ?
O8 Ag2 Pt2 95.1(3) 1_655 . ?
O7 Ag2 Pt2 78.8(3) . . ?
O9 Ag2 Pt2 99.8(4) . . ?
O8 Ag2 Pt1 80.3(3) 1_655 1_655 ?
O7 Ag2 Pt1 92.7(3) . 1_655 ?
O9 Ag2 Pt1 91.2(4) . 1_655 ?
Pt2 Ag2 Pt1 167.89(5) . 1_655 ?
O1 C1 N1 123.4(15) . . ?
O1 C1 C2 118.7(15) . . ?
N1 C1 C2 117.8(15) . . ?
C5 C2 C3 112(2) . . ?
C5 C2 C4 111(2) . . ?
C3 C2 C4 105.4(18) . . ?
C5 C2 C1 114.9(17) . . ?
C3 C2 C1 107.6(16) . . ?
C4 C2 C1 105.7(18) . . ?
C2 C3 H3A 109.5 . . ?
C2 C3 H3B 109.5 . . ?
H3A C3 H3B 109.5 . . ?
C2 C3 H3C 109.5 . . ?
H3A C3 H3C 109.5 . . ?
H3B C3 H3C 109.5 . . ?
C2 C4 H4A 109.5 . . ?
C2 C4 H4B 109.5 . . ?
H4A C4 H4B 109.5 . . ?
C2 C4 H4C 109.5 . . ?
H4A C4 H4C 109.5 . . ?
H4B C4 H4C 109.5 . . ?
C2 C5 H5A 109.5 . . ?
C2 C5 H5B 109.5 . . ?
H5A C5 H5B 109.5 . . ?
C2 C5 H5C 109.5 . . ?
H5A C5 H5C 109.5 . . ?
H5B C5 H5C 109.5 . . ?
O8 C6 N2 122.2(17) . . ?
O8 C6 C7 119.7(16) . . ?
N2 C6 C7 118.2(15) . . ?
C9 C7 C8 113.3(19) . . ?
C9 C7 C10 115(2) . . ?
C8 C7 C10 100(2) . . ?
C9 C7 C6 104.9(17) . . ?
C8 C7 C6 114.1(16) . . ?
C10 C7 C6 110.7(15) . . ?
C7 C8 H8A 109.5 . . ?
C7 C8 H8B 109.5 . . ?
H8A C8 H8B 109.5 . . ?
C7 C8 H8C 109.5 . . ?
H8A C8 H8C 109.5 . . ?
H8B C8 H8C 109.5 . . ?
C7 C9 H9A 109.5 . . ?
C7 C9 H9B 109.5 . . ?
H9A C9 H9B 109.5 . . ?
C7 C9 H9C 109.5 . . ?
H9A C9 H9C 109.5 . . ?
H9B C9 H9C 109.5 . . ?
C7 C10 H10A 109.5 . . ?
C7 C10 H10B 109.5 . . ?
H10A C10 H10B 109.5 . . ?
C7 C10 H10C 109.5 . . ?
H10A C10 H10C 109.5 . . ?
H10B C10 H10C 109.5 . . ?
C12 C11 N3 107.3(19) . . ?
C12 C11 H11A 110.3 . . ?
N3 C11 H11A 110.3 . . ?
C12 C11 H11B 110.3 . . ?
N3 C11 H11B 110.3 . . ?
H11A C11 H11B 108.5 . . ?
C11 C12 C13 107(2) . . ?
C11 C12 N4 108.9(18) . . ?
C13 C12 N4 114(2) . . ?
C11 C12 H12 109.1 . . ?
C13 C12 H12 109.1 . . ?
N4 C12 H12 109.1 . . ?
C12 C13 H13A 109.5 . . ?
C12 C13 H13B 109.5 . . ?
H13A C13 H13B 109.5 . . ?
C12 C13 H13C 109.5 . . ?
H13A C13 H13C 109.5 . . ?
H13B C13 H13C 109.5 . . ?
O2 C14 N5 123.5(15) . . ?
O2 C14 C15 116.7(15) . . ?
N5 C14 C15 119.8(16) . . ?
C14 C15 C18 114.7(16) . . ?
C14 C15 C16 112.2(17) . . ?
C18 C15 C16 109.6(16) . . ?
C14 C15 C17 108.6(15) . . ?
C18 C15 C17 110.6(18) . . ?
C16 C15 C17 100.1(16) . . ?
C15 C16 H16A 109.5 . . ?
C15 C16 H16B 109.5 . . ?
H16A C16 H16B 109.5 . . ?
C15 C16 H16C 109.5 . . ?
H16A C16 H16C 109.5 . . ?
H16B C16 H16C 109.5 . . ?
C15 C17 H17A 109.5 . . ?
C15 C17 H17B 109.5 . . ?
H17A C17 H17B 109.5 . . ?
C15 C17 H17C 109.5 . . ?
H17A C17 H17C 109.5 . . ?
H17B C17 H17C 109.5 . . ?
C15 C18 H18A 109.5 . . ?
C15 C18 H18B 109.5 . . ?
H18A C18 H18B 109.5 . . ?
C15 C18 H18C 109.5 . . ?
H18A C18 H18C 109.5 . . ?
H18B C18 H18C 109.5 . . ?
N6 C19 O7 120.4(14) . . ?
N6 C19 C20 122.6(15) . . ?
O7 C19 C20 116.9(14) . . ?
C23 C20 C21 106.6(16) . . ?
C23 C20 C22 107.9(16) . . ?
C21 C20 C22 110.3(16) . . ?
C23 C20 C19 111.1(13) . . ?
C21 C20 C19 106.9(14) . . ?
C22 C20 C19 113.9(15) . . ?
C20 C21 H21A 109.5 . . ?
C20 C21 H21B 109.5 . . ?
H21A C21 H21B 109.5 . . ?
C20 C21 H21C 109.5 . . ?
H21A C21 H21C 109.5 . . ?
H21B C21 H21C 109.5 . . ?
C20 C22 H22A 109.5 . . ?
C20 C22 H22B 109.5 . . ?
H22A C22 H22B 109.5 . . ?
C20 C22 H22C 109.5 . . ?
H22A C22 H22C 109.5 . . ?
H22B C22 H22C 109.5 . . ?
C20 C23 H23A 109.5 . . ?
C20 C23 H23B 109.5 . . ?
H23A C23 H23B 109.5 . . ?
C20 C23 H23C 109.5 . . ?
H23A C23 H23C 109.5 . . ?
H23B C23 H23C 109.5 . . ?
C25 C24 N7 109.0(17) . . ?
C25 C24 H24A 109.9 . . ?
N7 C24 H24A 109.9 . . ?
C25 C24 H24B 109.9 . . ?
N7 C24 H24B 109.9 . . ?
H24A C24 H24B 108.3 . . ?
C26 C25 C24 109.0(19) . . ?
C26 C25 N8 114.4(17) . . ?
C24 C25 N8 108.2(15) . . ?
C26 C25 H25 108.4 . . ?
C24 C25 H25 108.4 . . ?
N8 C25 H25 108.4 . . ?
C25 C26 H26A 109.5 . . ?
C25 C26 H26B 109.5 . . ?
H26A C26 H26B 109.5 . . ?
C25 C26 H26C 109.5 . . ?
H26A C26 H26C 109.5 . . ?
H26B C26 H26C 109.5 . . ?
C1 N1 Pt1 128.9(11) . . ?
C1 N1 H1 104.4 . . ?
Pt1 N1 H1 104.6 . . ?
C6 N2 Pt1 132.5(12) . . ?
C6 N2 H2 104.1 . . ?
Pt1 N2 H2 104.1 . . ?
C11 N3 Pt1 106.7(13) . . ?
C11 N3 H3D 110.4 . . ?
Pt1 N3 H3D 110.4 . . ?
C11 N3 H3E 110.4 . . ?
Pt1 N3 H3E 110.4 . . ?
H3D N3 H3E 108.6 . . ?
C12 N4 Pt1 106.2(13) . . ?
C12 N4 H4D 110.5 . . ?
Pt1 N4 H4D 110.5 . . ?
C12 N4 H4E 110.5 . . ?
Pt1 N4 H4E 110.5 . . ?
H4D N4 H4E 108.7 . . ?
C14 N5 Pt2 128.3(12) . . ?
C14 N5 H5 104.8 . . ?
Pt2 N5 H5 104.9 . . ?
C19 N6 Pt2 131.0(12) . . ?
C19 N6 H6 104.3 . . ?
Pt2 N6 H6 104.4 . . ?
C24 N7 Pt2 106.8(11) . . ?
C24 N7 H7A 110.4 . . ?
Pt2 N7 H7A 110.4 . . ?
C24 N7 H7B 110.4 . . ?
Pt2 N7 H7B 110.4 . . ?
H7A N7 H7B 108.6 . . ?
C25 N8 Pt2 109.1(10) . . ?
C25 N8 H8D 109.9 . . ?
Pt2 N8 H8D 109.9 . . ?
C25 N8 H8E 109.9 . . ?
Pt2 N8 H8E 109.9 . . ?
H8D N8 H8E 108.3 . . ?
O11 N9 O10 132.4(19) . . ?
O11 N9 O9 121.3(18) . . ?
O10 N9 O9 105.7(17) . . ?
O3 Cl1 O4 106.6(12) . . ?
O3 Cl1 O6 111.1(12) . . ?
O4 Cl1 O6 112.9(13) . . ?
O3 Cl1 O5 109.0(14) . . ?
O4 Cl1 O5 105.6(14) . . ?
O6 Cl1 O5 111.4(13) . . ?
C1 O1 Ag1 119.2(10) . . ?
C14 O2 Ag1 117.3(10) . . ?
Cl1 O3 Ag1 99.8(9) . . ?
Cl1 O4 Ag1 100.8(9) . . ?
C19 O7 Ag2 123.2(9) . . ?
C6 O8 Ag2 121.9(12) . 1_455 ?
N9 O9 Ag2 115.2(12) . . ?

loop_
_geom_bond_atom_site_label_1
_geom_bond_atom_site_label_2
_geom_bond_distance
_geom_bond_site_symmetry_2
_geom_bond_publ_flag
Pt1 N2 2.000(15) . ?
Pt1 N1 2.001(13) . ?
Pt1 N4 2.036(16) . ?
Pt1 N3 2.082(15) . ?
Pt1 Ag1 2.7872(19) . ?
Pt1 Ag2 2.8157(19) 1_455 ?
Pt2 N6 1.997(13) . ?
Pt2 N5 2.024(13) . ?
Pt2 N8 2.050(13) . ?
Pt2 N7 2.085(14) . ?
Pt2 Ag1 2.7839(19) . ?
Pt2 Ag2 2.8047(19) . ?
Ag1 O1 2.319(10) . ?
Ag1 O2 2.330(12) . ?
Ag1 O4 2.580(17) . ?
Ag1 O3 2.605(16) . ?
Ag2 O8 2.283(12) 1_655 ?
Ag2 O7 2.313(10) . ?
Ag2 O9 2.465(15) . ?
Ag2 Pt1 2.8157(19) 1_655 ?
C1 O1 1.204(17) . ?
C1 N1 1.319(19) . ?
C1 C2 1.55(2) . ?
C2 C5 1.43(3) . ?
C2 C3 1.49(3) . ?
C2 C4 1.53(3) . ?
C3 H3A 0.9800 . ?
C3 H3B 0.9800 . ?
C3 H3C 0.9800 . ?
C4 H4A 0.9800 . ?
C4 H4B 0.9800 . ?
C4 H4C 0.9800 . ?
C5 H5A 0.9800 . ?
C5 H5B 0.9800 . ?
C5 H5C 0.9800 . ?
C6 O8 1.225(18) . ?
C6 N2 1.27(2) . ?
C6 C7 1.53(2) . ?
C7 C9 1.45(3) . ?
C7 C8 1.49(3) . ?
C7 C10 1.50(3) . ?
C8 H8A 0.9800 . ?
C8 H8B 0.9800 . ?
C8 H8C 0.9800 . ?
C9 H9A 0.9800 . ?
C9 H9B 0.9800 . ?
C9 H9C 0.9800 . ?
C10 H10A 0.9800 . ?
C10 H10B 0.9800 . ?
C10 H10C 0.9800 . ?
C11 C12 1.40(3) . ?
C11 N3 1.49(3) . ?
C11 H11A 0.9900 . ?
C11 H11B 0.9900 . ?
C12 C13 1.44(3) . ?
C12 N4 1.50(2) . ?
C12 H12 1.0000 . ?
C13 H13A 0.9800 . ?
C13 H13B 0.9800 . ?
C13 H13C 0.9800 . ?
C14 O2 1.243(17) . ?
C14 N5 1.295(19) . ?
C14 C15 1.49(2) . ?
C15 C18 1.53(3) . ?
C15 C16 1.53(2) . ?
C15 C17 1.54(3) . ?
C16 H16A 0.9800 . ?
C16 H16B 0.9800 . ?
C16 H16C 0.9800 . ?
C17 H17A 0.9800 . ?
C17 H17B 0.9800 . ?
C17 H17C 0.9800 . ?
C18 H18A 0.9800 . ?
C18 H18B 0.9800 . ?
C18 H18C 0.9800 . ?
C19 N6 1.280(19) . ?
C19 O7 1.287(17) . ?
C19 C20 1.53(2) . ?
C20 C23 1.50(2) . ?
C20 C21 1.50(3) . ?
C20 C22 1.52(2) . ?
C21 H21A 0.9800 . ?
C21 H21B 0.9800 . ?
C21 H21C 0.9800 . ?
C22 H22A 0.9800 . ?
C22 H22B 0.9800 . ?
C22 H22C 0.9800 . ?
C23 H23A 0.9800 . ?
C23 H23B 0.9800 . ?
C23 H23C 0.9800 . ?
C24 C25 1.46(3) . ?
C24 N7 1.54(2) . ?
C24 H24A 0.9900 . ?
C24 H24B 0.9900 . ?
C25 C26 1.42(3) . ?
C25 N8 1.50(2) . ?
C25 H25 1.0000 . ?
C26 H26A 0.9800 . ?
C26 H26B 0.9800 . ?
C26 H26C 0.9800 . ?
N1 H1 0.9200 . ?
N2 H2 0.9200 . ?
N3 H3D 0.9200 . ?
N3 H3E 0.9200 . ?
N4 H4D 0.9200 . ?
N4 H4E 0.9200 . ?
N5 H5 0.9200 . ?
N6 H6 0.9200 . ?
N7 H7A 0.9200 . ?
N7 H7B 0.9200 . ?
N8 H8D 0.9200 . ?
N8 H8E 0.9200 . ?
N9 O11 1.139(14) . ?
N9 O10 1.196(15) . ?
N9 O9 1.250(14) . ?
Cl1 O3 1.385(13) . ?
Cl1 O4 1.391(13) . ?
Cl1 O6 1.402(12) . ?
Cl1 O5 1.454(15) . ?
O8 Ag2 2.283(12) 1_455 ?

loop_
_geom_torsion_atom_site_label_1
_geom_torsion_atom_site_label_2
_geom_torsion_atom_site_label_3
_geom_torsion_atom_site_label_4
_geom_torsion
_geom_torsion_site_symmetry_1
_geom_torsion_site_symmetry_2
_geom_torsion_site_symmetry_3
_geom_torsion_site_symmetry_4
_geom_torsion_publ_flag
N6 Pt2 Ag1 O1 -178.9(5) . . . . ?
N5 Pt2 Ag1 O1 92.4(5) . . . . ?
N8 Pt2 Ag1 O1 -0.7(5) . . . . ?
N7 Pt2 Ag1 O1 -83.8(5) . . . . ?
Ag2 Pt2 Ag1 O1 115.7(4) . . . . ?
N6 Pt2 Ag1 O2 70.3(5) . . . . ?
N5 Pt2 Ag1 O2 -18.4(5) . . . . ?
N8 Pt2 Ag1 O2 -111.6(5) . . . . ?
N7 Pt2 Ag1 O2 165.3(5) . . . . ?
Ag2 Pt2 Ag1 O2 4.8(4) . . . . ?
N6 Pt2 Ag1 O4 -69.8(5) . . . . ?
N5 Pt2 Ag1 O4 -158.5(5) . . . . ?
N8 Pt2 Ag1 O4 108.4(5) . . . . ?
N7 Pt2 Ag1 O4 25.3(5) . . . . ?
Ag2 Pt2 Ag1 O4 -135.2(4) . . . . ?
N6 Pt2 Ag1 O3 -19.9(5) . . . . ?
N5 Pt2 Ag1 O3 -108.6(5) . . . . ?
N8 Pt2 Ag1 O3 158.3(5) . . . . ?
N7 Pt2 Ag1 O3 75.2(5) . . . . ?
Ag2 Pt2 Ag1 O3 -85.3(4) . . . . ?
N6 Pt2 Ag1 Pt1 130.5(5) . . . . ?
N5 Pt2 Ag1 Pt1 41.8(5) . . . . ?
N8 Pt2 Ag1 Pt1 -51.3(5) . . . . ?
N7 Pt2 Ag1 Pt1 -134.4(5) . . . . ?
Ag2 Pt2 Ag1 Pt1 65.1(4) . . . . ?
N2 Pt1 Ag1 O1 73.5(5) . . . . ?
N1 Pt1 Ag1 O1 -15.1(6) . . . . ?
N4 Pt1 Ag1 O1 -110.6(6) . . . . ?
N3 Pt1 Ag1 O1 166.9(6) . . . . ?
Ag2 Pt1 Ag1 O1 43.3(4) 1_455 . . . ?
N2 Pt1 Ag1 O2 -175.9(5) . . . . ?
N1 Pt1 Ag1 O2 95.5(5) . . . . ?
N4 Pt1 Ag1 O2 0.0(5) . . . . ?
N3 Pt1 Ag1 O2 -82.5(6) . . . . ?
Ag2 Pt1 Ag1 O2 153.9(4) 1_455 . . . ?
N2 Pt1 Ag1 O4 -34.3(5) . . . . ?
N1 Pt1 Ag1 O4 -122.9(6) . . . . ?
N4 Pt1 Ag1 O4 141.5(6) . . . . ?
N3 Pt1 Ag1 O4 59.1(6) . . . . ?
Ag2 Pt1 Ag1 O4 -64.5(4) 1_455 . . . ?
N2 Pt1 Ag1 O3 -84.3(5) . . . . ?
N1 Pt1 Ag1 O3 -172.9(6) . . . . ?
N4 Pt1 Ag1 O3 91.6(6) . . . . ?
N3 Pt1 Ag1 O3 9.1(6) . . . . ?
Ag2 Pt1 Ag1 O3 -114.5(4) 1_455 . . . ?
N2 Pt1 Ag1 Pt2 125.1(5) . . . . ?
N1 Pt1 Ag1 Pt2 36.4(6) . . . . ?
N4 Pt1 Ag1 Pt2 -59.1(6) . . . . ?
N3 Pt1 Ag1 Pt2 -141.6(6) . . . . ?
Ag2 Pt1 Ag1 Pt2 94.9(4) 1_455 . . . ?
N6 Pt2 Ag2 O8 104.9(5) . . . 1_655 ?
N5 Pt2 Ag2 O8 -166.2(5) . . . 1_655 ?
N8 Pt2 Ag2 O8 -73.6(5) . . . 1_655 ?
N7 Pt2 Ag2 O8 10.0(5) . . . 1_655 ?
Ag1 Pt2 Ag2 O8 170.7(4) . . . 1_655 ?
N6 Pt2 Ag2 O7 -7.9(5) . . . . ?
N5 Pt2 Ag2 O7 81.0(5) . . . . ?
N8 Pt2 Ag2 O7 173.7(5) . . . . ?
N7 Pt2 Ag2 O7 -102.8(5) . . . . ?
Ag1 Pt2 Ag2 O7 57.9(4) . . . . ?
N6 Pt2 Ag2 O9 -117.3(6) . . . . ?
N5 Pt2 Ag2 O9 -28.4(5) . . . . ?
N8 Pt2 Ag2 O9 64.2(6) . . . . ?
N7 Pt2 Ag2 O9 147.7(5) . . . . ?
Ag1 Pt2 Ag2 O9 -51.5(4) . . . . ?
N6 Pt2 Ag2 Pt1 37.6(5) . . . 1_655 ?
N5 Pt2 Ag2 Pt1 126.5(4) . . . 1_655 ?
N8 Pt2 Ag2 Pt1 -140.9(5) . . . 1_655 ?
N7 Pt2 Ag2 Pt1 -57.4(5) . . . 1_655 ?
Ag1 Pt2 Ag2 Pt1 103.4(3) . . . 1_655 ?
O1 C1 C2 C5 -179(2) . . . . ?
N1 C1 C2 C5 2(3) . . . . ?
O1 C1 C2 C3 -54(3) . . . . ?
N1 C1 C2 C3 127.1(19) . . . . ?
O1 C1 C2 C4 58(2) . . . . ?
N1 C1 C2 C4 -121(2) . . . . ?
O8 C6 C7 C9 84(2) . . . . ?
N2 C6 C7 C9 -96(2) . . . . ?
O8 C6 C7 C8 -151.8(19) . . . . ?
N2 C6 C7 C8 28(3) . . . . ?
O8 C6 C7 C10 -40(2) . . . . ?
N2 C6 C7 C10 139.9(19) . . . . ?
N3 C11 C12 C13 177.5(19) . . . . ?
N3 C11 C12 N4 -59(2) . . . . ?
O2 C14 C15 C18 -178.7(16) . . . . ?
N5 C14 C15 C18 1(2) . . . . ?
O2 C14 C15 C16 -53(2) . . . . ?
N5 C14 C15 C16 127.4(17) . . . . ?
O2 C14 C15 C17 57(2) . . . . ?
N5 C14 C15 C17 -122.8(17) . . . . ?
N6 C19 C20 C23 134.0(17) . . . . ?
O7 C19 C20 C23 -51(2) . . . . ?
N6 C19 C20 C21 -110.1(19) . . . . ?
O7 C19 C20 C21 65.4(19) . . . . ?
N6 C19 C20 C22 12(2) . . . . ?
O7 C19 C20 C22 -172.5(16) . . . . ?
N7 C24 C25 C26 -178.7(17) . . . . ?
N7 C24 C25 N8 -54(2) . . . . ?
O1 C1 N1 Pt1 -3(3) . . . . ?
C2 C1 N1 Pt1 175.5(14) . . . . ?
N2 Pt1 N1 C1 -70.9(17) . . . . ?
N4 Pt1 N1 C1 104.7(17) . . . . ?
N3 Pt1 N1 C1 147(14) . . . . ?
Ag1 Pt1 N1 C1 17.5(16) . . . . ?
Ag2 Pt1 N1 C1 -153.2(16) 1_455 . . . ?
O8 C6 N2 Pt1 -11(3) . . . . ?
C7 C6 N2 Pt1 168.7(12) . . . . ?
N1 Pt1 N2 C6 -81.1(17) . . . . ?
N4 Pt1 N2 C6 149(5) . . . . ?
N3 Pt1 N2 C6 97.3(17) . . . . ?
Ag1 Pt1 N2 C6 -164.4(17) . . . . ?
Ag2 Pt1 N2 C6 10.1(16) 1_455 . . . ?
C12 C11 N3 Pt1 42.4(19) . . . . ?
N2 Pt1 N3 C11 162.3(12) . . . . ?
N1 Pt1 N3 C11 -56(15) . . . . ?
N4 Pt1 N3 C11 -13.1(12) . . . . ?
Ag1 Pt1 N3 C11 73.6(12) . . . . ?
Ag2 Pt1 N3 C11 -115.5(12) 1_455 . . . ?
C11 C12 N4 Pt1 46(2) . . . . ?
C13 C12 N4 Pt1 165.1(18) . . . . ?
N2 Pt1 N4 C12 -68(6) . . . . ?
N1 Pt1 N4 C12 162.2(12) . . . . ?
N3 Pt1 N4 C12 -16.0(12) . . . . ?
Ag1 Pt1 N4 C12 -114.8(12) . . . . ?
Ag2 Pt1 N4 C12 70.1(12) 1_455 . . . ?
O2 C14 N5 Pt2 -4(2) . . . . ?
C15 C14 N5 Pt2 175.7(11) . . . . ?
N6 Pt2 N5 C14 -69.7(14) . . . . ?
N8 Pt2 N5 C14 108.6(14) . . . . ?
N7 Pt2 N5 C14 141(7) . . . . ?
Ag1 Pt2 N5 C14 21.2(13) . . . . ?
Ag2 Pt2 N5 C14 -155.0(14) . . . . ?
O7 C19 N6 Pt2 -9(2) . . . . ?
C20 C19 N6 Pt2 166.8(12) . . . . ?
N5 Pt2 N6 C19 -75.7(15) . . . . ?
N8 Pt2 N6 C19 150(12) . . . . ?
N7 Pt2 N6 C19 102.1(15) . . . . ?
Ag1 Pt2 N6 C19 -158.7(15) . . . . ?
Ag2 Pt2 N6 C19 12.6(15) . . . . ?
C25 C24 N7 Pt2 39.2(18) . . . . ?
N6 Pt2 N7 C24 166.0(11) . . . . ?
N5 Pt2 N7 C24 -45(8) . . . . ?
N8 Pt2 N7 C24 -12.3(12) . . . . ?
Ag1 Pt2 N7 C24 74.4(11) . . . . ?
Ag2 Pt2 N7 C24 -108.8(11) . . . . ?
C26 C25 N8 Pt2 163.7(16) . . . . ?
C24 C25 N8 Pt2 41.9(18) . . . . ?
N6 Pt2 N8 C25 -64(13) . . . . ?
N5 Pt2 N8 C25 162.4(12) . . . . ?
N7 Pt2 N8 C25 -15.3(12) . . . . ?
Ag1 Pt2 N8 C25 -114.7(11) . . . . ?
Ag2 Pt2 N8 C25 73.9(11) . . . . ?
N1 C1 O1 Ag1 -19(2) . . . . ?
C2 C1 O1 Ag1 162.2(14) . . . . ?
O2 Ag1 O1 C1 -69.8(14) . . . . ?
O4 Ag1 O1 C1 120.9(14) . . . . ?
O3 Ag1 O1 C1 89.0(17) . . . . ?
Pt2 Ag1 O1 C1 -150.3(13) . . . . ?
Pt1 Ag1 O1 C1 22.7(13) . . . . ?
N5 C14 O2 Ag1 -22(2) . . . . ?
C15 C14 O2 Ag1 157.9(11) . . . . ?
O1 Ag1 O2 C14 -64.0(11) . . . . ?
O4 Ag1 O2 C14 100.8(12) . . . . ?
O3 Ag1 O2 C14 124.5(11) . . . . ?
Pt2 Ag1 O2 C14 27.1(11) . . . . ?
Pt1 Ag1 O2 C14 -145.1(11) . . . . ?
O4 Cl1 O3 Ag1 13.1(12) . . . . ?
O6 Cl1 O3 Ag1 -110.2(10) . . . . ?
O5 Cl1 O3 Ag1 126.7(12) . . . . ?
O1 Ag1 O3 Cl1 31.3(16) . . . . ?
O2 Ag1 O3 Cl1 -168.4(9) . . . . ?
O4 Ag1 O3 Cl1 -8.7(8) . . . . ?
Pt2 Ag1 O3 Cl1 -88.8(9) . . . . ?
Pt1 Ag1 O3 Cl1 95.6(8) . . . . ?
O3 Cl1 O4 Ag1 -13.3(12) . . . . ?
O6 Cl1 O4 Ag1 108.9(11) . . . . ?
O5 Cl1 O4 Ag1 -129.1(12) . . . . ?
O1 Ag1 O4 Cl1 -155.0(8) . . . . ?
O2 Ag1 O4 Cl1 40.0(13) . . . . ?
O3 Ag1 O4 Cl1 8.7(8) . . . . ?
Pt2 Ag1 O4 Cl1 110.9(9) . . . . ?
Pt1 Ag1 O4 Cl1 -72.3(9) . . . . ?
N6 C19 O7 Ag2 -4(2) . . . . ?
C20 C19 O7 Ag2 -179.6(10) . . . . ?
O8 Ag2 O7 C19 -81.7(12) 1_655 . . . ?
O9 Ag2 O7 C19 105.4(12) . . . . ?
Pt2 Ag2 O7 C19 9.1(11) . . . . ?
Pt1 Ag2 O7 C19 -162.3(11) 1_655 . . . ?
N2 C6 O8 Ag2 3(2) . . . 1_455 ?
C7 C6 O8 Ag2 -176.6(11) . . . 1_455 ?
O11 N9 O9 Ag2 -179.2(17) . . . . ?
O10 N9 O9 Ag2 -7(2) . . . . ?
O8 Ag2 O9 N9 43.0(16) 1_655 . . . ?
O7 Ag2 O9 N9 -146.3(13) . . . . ?
Pt2 Ag2 O9 N9 -64.7(13) . . . . ?
Pt1 Ag2 O9 N9 120.4(13) 1_655 . . . ?
